data_2206285
loop_
_publ_author_name
'Xiufeng Zhang'
'Yan Cui'
'Lanfen Wang'
'Shiwei Zhang'
'Baozhen Yan'
'Yang Liu'

_publ_section_title
;
 (25<i>R</i>)-Spirost-5-en-3-ol dimethyl sulfoxide solvate
;
_journal_issue 7
_journal_name_full 'Acta Crystallographica Section E'
_journal_page_first o2324
_journal_page_last o2325
_journal_paper_doi 10.1107/S1600536805019884
_journal_volume 61
_journal_year 2005
_chemical_formula_iupac 'C27 H42 O3, C2 H6 O1 S1'
_chemical_formula_moiety 'C27 H42 O3, C2 H6 O1 S1'
_chemical_formula_sum 'C29 H48 O4 S'
_chemical_formula_weight 492.73
_chemical_name_systematic
;
(25R)-spirost-5-en-3-ol dimethyl sulfoxide solvate
;
_space_group_IT_number 19
_symmetry_cell_setting orthorhombic
_symmetry_space_group_name_Hall 'P 2ac 2ab'
_symmetry_space_group_name_H-M 'P 21 21 21'
_atom_sites_solution_hydrogens geom
_atom_sites_solution_primary direct
_atom_sites_solution_secondary difmap
_cell_angle_alpha 90.00
_cell_angle_beta 90.00
_cell_angle_gamma 90.00
_cell_formula_units_Z 4
_cell_length_a 7.4688(15)
_cell_length_b 9.6157(19)
_cell_length_c 39.192(8)
_cell_measurement_reflns_used 15087
_cell_measurement_temperature 293(2)
_cell_measurement_theta_max 25.07
_cell_measurement_theta_min 2.08
_cell_volume 2814.7(10)
_computing_cell_refinement RAPID-AUTO
_computing_data_collection 'RAPID-AUTO (Rigaku, 2000)'
_computing_data_reduction 'CrystalStructure (Rigaku/MSC, 2000)'
_computing_molecular_graphics 'XP (Siemens, 1990)'
_computing_publication_material SHELXL97
_computing_structure_refinement 'SHELXL97 (Sheldrick, 1997)'
_computing_structure_solution 'SHELXS97 (Sheldrick, 1997)'
_diffrn_ambient_temperature 293(2)
_diffrn_detector_area_resol_mean 10.00
_diffrn_measurement_device_type 'Rigaku R-AXIS RAPID IP'
_diffrn_measurement_method \w
_diffrn_radiation_monochromator graphite
_diffrn_radiation_source 'fine-focus sealed tube'
_diffrn_radiation_type MoK\a
_diffrn_radiation_wavelength 0.71073
_diffrn_reflns_av_R_equivalents 0.0701
_diffrn_reflns_av_sigmaI/netI 0.0973
_diffrn_reflns_limit_h_max 8
_diffrn_reflns_limit_h_min -8
_diffrn_reflns_limit_k_max 11
_diffrn_reflns_limit_k_min -11
_diffrn_reflns_limit_l_max 45
_diffrn_reflns_limit_l_min -45
_diffrn_reflns_number 15087
_diffrn_reflns_theta_max 25.07
_diffrn_reflns_theta_min 2.08
_diffrn_standards_decay_% 0
_diffrn_standards_interval_count 0
_diffrn_standards_interval_time 0
_diffrn_standards_number 0
_exptl_absorpt_coefficient_mu 0.146
_exptl_absorpt_correction_T_max 0.988
_exptl_absorpt_correction_T_min 0.923
_exptl_absorpt_correction_type empirical
_exptl_absorpt_process_details '(ABSCOR; Higashi, 1995)'
_exptl_crystal_colour Colourless
_exptl_crystal_density_diffrn 1.163
_exptl_crystal_density_method 'not measured'
_exptl_crystal_description Needle
_exptl_crystal_F_000 1080
_exptl_crystal_size_max 0.55
_exptl_crystal_size_mid 0.12
_exptl_crystal_size_min 0.08
_refine_diff_density_max 0.429
_refine_diff_density_min -0.256
_refine_ls_abs_structure_details 'Flack (1983)'
_refine_ls_abs_structure_Flack 0.1(2)
_refine_ls_extinction_method none
_refine_ls_goodness_of_fit_ref 1.046
_refine_ls_hydrogen_treatment constr
_refine_ls_matrix_type full
_refine_ls_number_parameters 308
_refine_ls_number_reflns 4891
_refine_ls_number_restraints 0
_refine_ls_restrained_S_all 1.046
_refine_ls_R_factor_all 0.1408
_refine_ls_R_factor_gt 0.0626
_refine_ls_shift/su_max 0.000
_refine_ls_shift/su_mean 0.000
_refine_ls_structure_factor_coef Fsqd
_refine_ls_weighting_details 'calc w = 1/[\s^2^(Fo^2^)+(0.094P)^2^] where P = (Fo^2^+2Fc^2^)/3'
_refine_ls_weighting_scheme calc
_refine_ls_wR_factor_gt 0.1546
_refine_ls_wR_factor_ref 0.1989
_reflns_number_gt 2574
_reflns_number_total 4891
_reflns_threshold_expression I>2\s(I)
_cod_data_source_file sg6018.cif
_cod_data_source_block I
_cod_database_code 2206285
_cod_database_fobs_code 2206285

loop_
_symmetry_equiv_pos_as_xyz
'x, y, z'
'-x+1/2, -y, z+1/2'
'-x, y+1/2, -z+1/2'
'x+1/2, -y+1/2, -z'

loop_
_atom_site_label
_atom_site_fract_x
_atom_site_fract_y
_atom_site_fract_z
_atom_site_U_iso_or_equiv
_atom_site_adp_type
_atom_site_calc_flag
_atom_site_refinement_flags
_atom_site_occupancy
_atom_site_type_symbol
S 0.8591(3) 0.7839(3) 0.55419(4) 0.0973(7) Uani d . 1 S
O1 0.3893(5) 0.9054(3) 0.90512(8) 0.0529(9) Uani d . 1 O
O2 0.4954(4) 0.7304(3) 0.86924(7) 0.0479(8) Uani d . 1 O
O3 0.3690(6) 0.8042(5) 0.57709(8) 0.0781(12) Uani d . 1 O
HO3 0.4703 0.7971 0.5692 0.117 Uiso calc R 1 H
O4 0.6777(7) 0.8008(8) 0.53926(11) 0.119(2) Uani d . 1 O
C1 0.1861(7) 0.8825(5) 0.66328(11) 0.0474(12) Uani d . 1 C
H1A 0.0626 0.8873 0.6708 0.057 Uiso calc R 1 H
H1B 0.2398 0.9730 0.6671 0.057 Uiso calc R 1 H
C2 0.1891(7) 0.8514(6) 0.62483(12) 0.0564(14) Uani d . 1 C
H2A 0.1267 0.7648 0.6204 0.068 Uiso calc R 1 H
H2B 0.1275 0.9250 0.6126 0.068 Uiso calc R 1 H
C3 0.3798(8) 0.8405(6) 0.61211(12) 0.0572(14) Uani d . 1 C
H3 0.4370 0.9319 0.6141 0.069 Uiso calc R 1 H
C4 0.4858(7) 0.7366(5) 0.63273(12) 0.0540(13) Uani d . 1 C
H4A 0.4429 0.6438 0.6274 0.065 Uiso calc R 1 H
H4B 0.6104 0.7416 0.6258 0.065 Uiso calc R 1 H
C5 0.4753(6) 0.7579(5) 0.67079(11) 0.0426(11) Uani d . 1 C
C6 0.6195(7) 0.7645(5) 0.69025(12) 0.0498(12) Uani d . 1 C
H6 0.7299 0.7611 0.6793 0.060 Uiso calc R 1 H
C7 0.6209(6) 0.7768(5) 0.72840(11) 0.0473(12) Uani d . 1 C
H7A 0.6628 0.8687 0.7347 0.057 Uiso calc R 1 H
H7B 0.7041 0.7093 0.7377 0.057 Uiso calc R 1 H
C8 0.4362(6) 0.7529(4) 0.74399(10) 0.0380(10) Uani d . 1 C
H8 0.4098 0.6530 0.7437 0.046 Uiso calc R 1 H
C9 0.2934(6) 0.8300(4) 0.72251(11) 0.0383(10) Uani d . 1 C
H9 0.3327 0.9271 0.7210 0.046 Uiso calc R 1 H
C10 0.2853(6) 0.7742(4) 0.68510(10) 0.0375(10) Uani d . 1 C
C11 0.1073(6) 0.8323(6) 0.73975(11) 0.0491(12) Uani d . 1 C
H11A 0.0294 0.8945 0.7271 0.059 Uiso calc R 1 H
H11B 0.0557 0.7398 0.7387 0.059 Uiso calc R 1 H
C12 0.1140(7) 0.8794(5) 0.77726(11) 0.0489(12) Uani d . 1 C
H12A 0.1512 0.9760 0.7783 0.059 Uiso calc R 1 H
H12B -0.0049 0.8728 0.7871 0.059 Uiso calc R 1 H
C13 0.2438(6) 0.7905(4) 0.79812(11) 0.0362(10) Uani d . 1 C
C14 0.4279(6) 0.8056(4) 0.78097(10) 0.0365(10) Uani d . 1 C
H14 0.4516 0.9057 0.7798 0.044 Uiso calc R 1 H
C15 0.5581(6) 0.7478(6) 0.80756(11) 0.0480(12) Uani d . 1 C
H15A 0.5507 0.6473 0.8091 0.058 Uiso calc R 1 H
H15B 0.6806 0.7748 0.8027 0.058 Uiso calc R 1 H
C16 0.4879(6) 0.8181(5) 0.83978(11) 0.0423(11) Uani d . 1 C
H16 0.5535 0.9046 0.8440 0.051 Uiso calc R 1 H
C17 0.2881(6) 0.8492(5) 0.83411(11) 0.0412(11) Uani d . 1 C
H17 0.2715 0.9503 0.8337 0.049 Uiso calc R 1 H
C18 0.1821(7) 0.6412(5) 0.79990(13) 0.0523(13) Uani d . 1 C
H18A 0.2666 0.5877 0.8129 0.078 Uiso calc R 1 H
H18B 0.1735 0.6039 0.7772 0.078 Uiso calc R 1 H
H18C 0.0669 0.6371 0.8107 0.078 Uiso calc R 1 H
C19 0.1901(8) 0.6343(5) 0.68314(13) 0.0525(13) Uani d . 1 C
H19A 0.2534 0.5675 0.6968 0.079 Uiso calc R 1 H
H19B 0.1869 0.6034 0.6599 0.079 Uiso calc R 1 H
H19C 0.0701 0.6440 0.6916 0.079 Uiso calc R 1 H
C20 0.1971(6) 0.7915(6) 0.86596(12) 0.0524(13) Uani d . 1 C
H20 0.1518 0.6988 0.8602 0.063 Uiso calc R 1 H
C21 0.0382(9) 0.8766(8) 0.87911(14) 0.089(2) Uani d . 1 C
H21A -0.0514 0.8828 0.8616 0.134 Uiso calc R 1 H
H21B 0.0780 0.9683 0.8851 0.134 Uiso calc R 1 H
H21C -0.0116 0.8320 0.8989 0.134 Uiso calc R 1 H
C22 0.3522(7) 0.7718(5) 0.89088(11) 0.0487(12) Uani d . 1 C
C23 0.3314(8) 0.6658(6) 0.91818(13) 0.0611(15) Uani d . 1 C
H23A 0.3158 0.5749 0.9079 0.073 Uiso calc R 1 H
H23B 0.2248 0.6864 0.9314 0.073 Uiso calc R 1 H
C24 0.4942(9) 0.6625(6) 0.94198(14) 0.0659(16) Uani d . 1 C
H24A 0.5975 0.6273 0.9297 0.079 Uiso calc R 1 H
H24B 0.4706 0.6005 0.9610 0.079 Uiso calc R 1 H
C25 0.5341(8) 0.8093(6) 0.95543(12) 0.0648(15) Uani d . 1 C
H25 0.4349 0.8386 0.9701 0.078 Uiso calc R 1 H
C26 0.5465(9) 0.9083(6) 0.92569(13) 0.0615(15) Uani d . 1 C
H26A 0.5648 1.0019 0.9342 0.074 Uiso calc R 1 H
H26B 0.6492 0.8837 0.9118 0.074 Uiso calc R 1 H
C27 0.7049(10) 0.8098(9) 0.97619(17) 0.100(2) Uani d . 1 C
H27A 0.7257 0.9015 0.9850 0.151 Uiso calc R 1 H
H27B 0.8035 0.7829 0.9619 0.151 Uiso calc R 1 H
H27C 0.6938 0.7453 0.9948 0.151 Uiso calc R 1 H
C28 0.9441(14) 0.6261(9) 0.5391(2) 0.129(3) Uani d . 1 C
H28A 0.8793 0.5505 0.5493 0.194 Uiso calc R 1 H
H28B 1.0685 0.6188 0.5449 0.194 Uiso calc R 1 H
H28C 0.9311 0.6222 0.5147 0.194 Uiso calc R 1 H
C29 1.0044(12) 0.8895(9) 0.5303(2) 0.105(3) Uani d . 1 C
H29A 0.9794 0.9855 0.5350 0.157 Uiso calc R 1 H
H29B 0.9870 0.8718 0.5064 0.157 Uiso calc R 1 H
H29C 1.1260 0.8690 0.5364 0.157 Uiso calc R 1 H

loop_
_atom_site_aniso_label
_atom_site_aniso_U_11
_atom_site_aniso_U_22
_atom_site_aniso_U_33
_atom_site_aniso_U_12
_atom_site_aniso_U_13
_atom_site_aniso_U_23
S 0.0790(12) 0.1529(19) 0.0600(9) 0.0210(12) -0.0027(9) -0.0054(10)
O1 0.068(3) 0.0420(18) 0.0490(18) 0.0041(17) 0.0057(19) 0.0064(15)
O2 0.049(2) 0.0541(19) 0.0402(16) 0.0150(17) 0.0035(15) 0.0044(14)
O3 0.079(3) 0.112(3) 0.043(2) -0.002(3) -0.002(2) -0.002(2)
O4 0.072(3) 0.207(6) 0.077(3) 0.037(4) -0.010(2) -0.031(3)
C1 0.047(3) 0.049(3) 0.046(3) -0.003(2) 0.001(2) 0.002(2)
C2 0.058(4) 0.059(3) 0.052(3) 0.000(3) -0.009(3) -0.004(2)
C3 0.068(4) 0.061(3) 0.043(3) -0.004(3) -0.006(3) 0.007(2)
C4 0.045(3) 0.066(3) 0.050(3) 0.000(3) 0.008(2) -0.010(2)
C5 0.037(3) 0.041(3) 0.049(3) 0.001(2) -0.001(2) 0.001(2)
C6 0.036(3) 0.060(3) 0.054(3) 0.003(3) 0.016(2) 0.001(2)
C7 0.031(3) 0.059(3) 0.052(3) 0.005(2) 0.004(2) -0.001(2)
C8 0.033(2) 0.032(2) 0.049(3) 0.000(2) 0.0060(19) -0.0012(19)
C9 0.039(3) 0.028(2) 0.047(2) -0.001(2) 0.000(2) -0.0046(18)
C10 0.035(3) 0.035(2) 0.042(2) -0.004(2) 0.0019(19) -0.0046(19)
C11 0.032(3) 0.064(3) 0.051(3) 0.012(3) 0.001(2) -0.002(2)
C12 0.040(3) 0.055(3) 0.052(3) 0.011(2) 0.010(2) 0.002(2)
C13 0.037(3) 0.029(2) 0.043(2) 0.0020(19) 0.0010(19) -0.0004(19)
C14 0.035(3) 0.031(2) 0.043(2) -0.001(2) 0.004(2) -0.0001(18)
C15 0.033(3) 0.063(3) 0.047(3) 0.000(2) 0.004(2) 0.004(2)
C16 0.040(3) 0.045(3) 0.042(2) -0.002(2) 0.004(2) 0.000(2)
C17 0.047(3) 0.030(2) 0.046(3) 0.004(2) 0.002(2) -0.0039(19)
C18 0.055(3) 0.045(3) 0.056(3) -0.009(2) 0.012(3) 0.000(2)
C19 0.057(4) 0.041(3) 0.059(3) -0.003(2) 0.007(3) -0.011(2)
C20 0.035(3) 0.071(3) 0.050(3) 0.002(3) 0.010(2) 0.007(3)
C21 0.057(4) 0.156(7) 0.055(3) 0.037(4) 0.007(3) 0.019(4)
C22 0.049(3) 0.054(3) 0.043(2) -0.003(2) 0.008(2) 0.007(2)
C23 0.071(4) 0.057(3) 0.055(3) -0.001(3) 0.009(3) 0.006(2)
C24 0.081(4) 0.060(3) 0.056(3) 0.016(3) 0.003(3) 0.017(3)
C25 0.075(4) 0.080(4) 0.039(3) 0.009(3) 0.001(3) -0.003(3)
C26 0.059(4) 0.065(3) 0.060(3) -0.001(3) 0.005(3) 0.000(3)
C27 0.096(6) 0.135(7) 0.070(4) 0.014(5) -0.014(4) 0.003(4)
C28 0.119(8) 0.107(6) 0.162(8) 0.023(6) 0.037(6) 0.022(6)
C29 0.087(6) 0.116(6) 0.111(6) 0.019(5) 0.009(5) 0.024(5)

loop_
_atom_type_symbol
_atom_type_description
_atom_type_scat_dispersion_real
_atom_type_scat_dispersion_imag
_atom_type_scat_source
C C 0.0033 0.0016 'International Tables Vol C Tables 4.2.6.8 and 6.1.1.4'
H H 0.0000 0.0000 'International Tables Vol C Tables 4.2.6.8 and 6.1.1.4'
O O 0.0106 0.0060 'International Tables Vol C Tables 4.2.6.8 and 6.1.1.4'
S S 0.1246 0.1234 'International Tables Vol C Tables 4.2.6.8 and 6.1.1.4'

loop_
_geom_angle_atom_site_label_1
_geom_angle_atom_site_label_2
_geom_angle_atom_site_label_3
_geom_angle
O4 S C28 107.0(5)
O4 S C29 106.9(4)
C28 S C29 95.6(4)
C26 O1 C22 113.5(4)
C22 O2 C16 106.7(3)
C3 O3 HO3 109.5
C2 C1 C10 114.0(4)
C2 C1 H1A 108.8
C10 C1 H1A 108.8
C2 C1 H1B 108.8
C10 C1 H1B 108.8
H1A C1 H1B 107.6
C3 C2 C1 110.5(4)
C3 C2 H2A 109.5
C1 C2 H2A 109.5
C3 C2 H2B 109.5
C1 C2 H2B 109.5
H2A C2 H2B 108.1
O3 C3 C4 112.6(5)
O3 C3 C2 106.4(4)
C4 C3 C2 111.3(4)
O3 C3 H3 108.8
C4 C3 H3 108.8
C2 C3 H3 108.8
C5 C4 C3 114.3(4)
C5 C4 H4A 108.7
C3 C4 H4A 108.7
C5 C4 H4B 108.7
C3 C4 H4B 108.7
H4A C4 H4B 107.6
C6 C5 C4 122.3(4)
C6 C5 C10 122.6(4)
C4 C5 C10 115.1(4)
C5 C6 C7 125.8(4)
C5 C6 H6 117.1
C7 C6 H6 117.1
C6 C7 C8 112.4(4)
C6 C7 H7A 109.1
C8 C7 H7A 109.1
C6 C7 H7B 109.1
C8 C7 H7B 109.1
H7A C7 H7B 107.9
C7 C8 C14 111.4(4)
C7 C8 C9 109.4(4)
C14 C8 C9 109.1(3)
C7 C8 H8 109.0
C14 C8 H8 109.0
C9 C8 H8 109.0
C11 C9 C8 112.9(4)
C11 C9 C10 112.4(4)
C8 C9 C10 111.9(3)
C11 C9 H9 106.4
C8 C9 H9 106.4
C10 C9 H9 106.4
C19 C10 C5 108.9(4)
C19 C10 C1 110.2(4)
C5 C10 C1 108.2(4)
C19 C10 C9 111.6(4)
C5 C10 C9 110.1(4)
C1 C10 C9 107.9(3)
C12 C11 C9 113.1(4)
C12 C11 H11A 109.0
C9 C11 H11A 109.0
C12 C11 H11B 109.0
C9 C11 H11B 109.0
H11A C11 H11B 107.8
C13 C12 C11 111.5(4)
C13 C12 H12A 109.3
C11 C12 H12A 109.3
C13 C12 H12B 109.3
C11 C12 H12B 109.3
H12A C12 H12B 108.0
C18 C13 C12 111.3(4)
C18 C13 C14 112.5(4)
C12 C13 C14 106.3(4)
C18 C13 C17 111.6(4)
C12 C13 C17 114.7(4)
C14 C13 C17 99.9(3)
C15 C14 C8 119.8(4)
C15 C14 C13 103.7(3)
C8 C14 C13 114.7(4)
C15 C14 H14 105.9
C8 C14 H14 105.9
C13 C14 H14 105.9
C16 C15 C14 100.6(4)
C16 C15 H15A 111.6
C14 C15 H15A 111.6
C16 C15 H15B 111.6
C14 C15 H15B 111.6
H15A C15 H15B 109.4
O2 C16 C15 113.2(4)
O2 C16 C17 105.6(3)
C15 C16 C17 107.5(4)
O2 C16 H16 110.1
C15 C16 H16 110.1
C17 C16 H16 110.1
C20 C17 C16 104.1(4)
C20 C17 C13 121.0(4)
C16 C17 C13 105.5(3)
C20 C17 H17 108.5
C16 C17 H17 108.5
C13 C17 H17 108.5
C13 C18 H18A 109.5
C13 C18 H18B 109.5
H18A C18 H18B 109.5
C13 C18 H18C 109.5
H18A C18 H18C 109.5
H18B C18 H18C 109.5
C10 C19 H19A 109.5
C10 C19 H19B 109.5
H19A C19 H19B 109.5
C10 C19 H19C 109.5
H19A C19 H19C 109.5
H19B C19 H19C 109.5
C22 C20 C17 103.4(4)
C22 C20 C21 116.1(4)
C17 C20 C21 115.2(5)
C22 C20 H20 107.2
C17 C20 H20 107.2
C21 C20 H20 107.2
C20 C21 H21A 109.5
C20 C21 H21B 109.5
H21A C21 H21B 109.5
C20 C21 H21C 109.5
H21A C21 H21C 109.5
H21B C21 H21C 109.5
O2 C22 O1 109.8(4)
O2 C22 C23 108.4(4)
O1 C22 C23 110.9(4)
O2 C22 C20 102.9(3)
O1 C22 C20 106.6(4)
C23 C22 C20 117.8(5)
C22 C23 C24 111.7(5)
C22 C23 H23A 109.3
C24 C23 H23A 109.3
C22 C23 H23B 109.3
C24 C23 H23B 109.3
H23A C23 H23B 107.9
C23 C24 C25 110.1(4)
C23 C24 H24A 109.6
C25 C24 H24A 109.6
C23 C24 H24B 109.6
C25 C24 H24B 109.6
H24A C24 H24B 108.2
C26 C25 C27 111.2(6)
C26 C25 C24 109.1(4)
C27 C25 C24 110.5(6)
C26 C25 H25 108.6
C27 C25 H25 108.6
C24 C25 H25 108.6
O1 C26 C25 112.0(5)
O1 C26 H26A 109.2
C25 C26 H26A 109.2
O1 C26 H26B 109.2
C25 C26 H26B 109.2
H26A C26 H26B 107.9
C25 C27 H27A 109.5
C25 C27 H27B 109.5
H27A C27 H27B 109.5
C25 C27 H27C 109.5
H27A C27 H27C 109.5
H27B C27 H27C 109.5
S C28 H28A 109.5
S C28 H28B 109.5
H28A C28 H28B 109.5
S C28 H28C 109.5
H28A C28 H28C 109.5
H28B C28 H28C 109.5
S C29 H29A 109.5
S C29 H29B 109.5
H29A C29 H29B 109.5
S C29 H29C 109.5
H29A C29 H29C 109.5
H29B C29 H29C 109.5

loop_
_geom_bond_atom_site_label_1
_geom_bond_atom_site_label_2
_geom_bond_distance
S O4 1.485(5)
S C28 1.748(9)
S C29 1.757(8)
O1 C26 1.424(7)
O1 C22 1.428(6)
O2 C22 1.422(6)
O2 C16 1.431(5)
O3 C3 1.419(6)
O3 HO3 0.8200
C1 C2 1.536(6)
C1 C10 1.538(6)
C1 H1A 0.9700
C1 H1B 0.9700
C2 C3 1.513(8)
C2 H2A 0.9700
C2 H2B 0.9700
C3 C4 1.510(7)
C3 H3 0.9800
C4 C5 1.508(7)
C4 H4A 0.9700
C4 H4B 0.9700
C5 C6 1.321(7)
C5 C10 1.534(6)
C6 C7 1.500(6)
C6 H6 0.9300
C7 C8 1.526(6)
C7 H7A 0.9700
C7 H7B 0.9700
C8 C14 1.536(6)
C8 C9 1.548(6)
C8 H8 0.9800
C9 C11 1.545(6)
C9 C10 1.562(6)
C9 H9 0.9800
C10 C19 1.523(6)
C11 C12 1.539(6)
C11 H11A 0.9700
C11 H11B 0.9700
C12 C13 1.530(6)
C12 H12A 0.9700
C12 H12B 0.9700
C13 C18 1.510(7)
C13 C14 1.538(6)
C13 C17 1.555(6)
C14 C15 1.530(6)
C14 H14 0.9800
C15 C16 1.525(6)
C15 H15A 0.9700
C15 H15B 0.9700
C16 C17 1.538(7)
C16 H16 0.9800
C17 C20 1.526(7)
C17 H17 0.9800
C18 H18A 0.9600
C18 H18B 0.9600
C18 H18C 0.9600
C19 H19A 0.9600
C19 H19B 0.9600
C19 H19C 0.9600
C20 C22 1.527(7)
C20 C21 1.531(8)
C20 H20 0.9800
C21 H21A 0.9600
C21 H21B 0.9600
C21 H21C 0.9600
C22 C23 1.485(7)
C23 C24 1.533(8)
C23 H23A 0.9700
C23 H23B 0.9700
C24 C25 1.536(8)
C24 H24A 0.9700
C24 H24B 0.9700
C25 C26 1.507(7)
C25 C27 1.513(9)
C25 H25 0.9800
C26 H26A 0.9700
C26 H26B 0.9700
C27 H27A 0.9600
C27 H27B 0.9600
C27 H27C 0.9600
C28 H28A 0.9600
C28 H28B 0.9600
C28 H28C 0.9600
C29 H29A 0.9600
C29 H29B 0.9600
C29 H29C 0.9600

loop_
_geom_hbond_atom_site_label_D
_geom_hbond_atom_site_label_H
_geom_hbond_atom_site_label_A
_geom_hbond_distance_DH
_geom_hbond_distance_HA
_geom_hbond_distance_DA
_geom_hbond_angle_DHA
O3 HO3 O4 0.82 1.94 2.741(7) 164

loop_
_geom_torsion_atom_site_label_1
_geom_torsion_atom_site_label_2
_geom_torsion_atom_site_label_3
_geom_torsion_atom_site_label_4
_geom_torsion
C10 C1 C2 C3 -57.5(6)
C1 C2 C3 O3 176.8(4)
C1 C2 C3 C4 53.8(6)
O3 C3 C4 C5 -170.4(4)
C2 C3 C4 C5 -51.0(6)
C3 C4 C5 C6 -129.0(5)
C3 C4 C5 C10 49.9(6)
C4 C5 C6 C7 -176.1(5)
C10 C5 C6 C7 5.1(8)
C5 C6 C7 C8 11.2(7)
C6 C7 C8 C14 -163.9(4)
C6 C7 C8 C9 -43.2(5)
C7 C8 C9 C11 -170.3(4)
C14 C8 C9 C11 -48.2(5)
C7 C8 C9 C10 61.8(5)
C14 C8 C9 C10 -176.1(3)
C6 C5 C10 C19 -110.4(5)
C4 C5 C10 C19 70.7(5)
C6 C5 C10 C1 129.9(5)
C4 C5 C10 C1 -49.0(5)
C6 C5 C10 C9 12.2(6)
C4 C5 C10 C9 -166.7(4)
C2 C1 C10 C19 -65.6(5)
C2 C1 C10 C5 53.3(5)
C2 C1 C10 C9 172.4(4)
C11 C9 C10 C19 -52.3(5)
C8 C9 C10 C19 75.8(5)
C11 C9 C10 C5 -173.3(4)
C8 C9 C10 C5 -45.1(5)
C11 C9 C10 C1 68.9(5)
C8 C9 C10 C1 -163.0(4)
C8 C9 C11 C12 49.3(5)
C10 C9 C11 C12 176.9(4)
C9 C11 C12 C13 -55.2(6)
C11 C12 C13 C18 -64.1(5)
C11 C12 C13 C14 58.7(5)
C11 C12 C13 C17 168.1(4)
C7 C8 C14 C15 -58.0(5)
C9 C8 C14 C15 -178.9(4)
C7 C8 C14 C13 177.7(4)
C9 C8 C14 C13 56.8(5)
C18 C13 C14 C15 -72.3(4)
C12 C13 C14 C15 165.7(4)
C17 C13 C14 C15 46.2(4)
C18 C13 C14 C8 60.2(5)
C12 C13 C14 C8 -61.8(5)
C17 C13 C14 C8 178.7(3)
C8 C14 C15 C16 -174.7(4)
C13 C14 C15 C16 -45.3(4)
C22 O2 C16 C15 -150.1(4)
C22 O2 C16 C17 -32.8(5)
C14 C15 C16 O2 142.4(4)
C14 C15 C16 C17 26.2(5)
O2 C16 C17 C20 9.1(5)
C15 C16 C17 C20 130.2(4)
O2 C16 C17 C13 -119.3(4)
C15 C16 C17 C13 1.8(5)
C18 C13 C17 C20 -27.1(6)
C12 C13 C17 C20 100.6(5)
C14 C13 C17 C20 -146.2(4)
C18 C13 C17 C16 90.4(4)
C12 C13 C17 C16 -142.0(4)
C14 C13 C17 C16 -28.8(4)
C16 C17 C20 C22 15.7(5)
C13 C17 C20 C22 133.8(4)
C16 C17 C20 C21 143.4(5)
C13 C17 C20 C21 -98.5(6)
C16 O2 C22 O1 -70.3(4)
C16 O2 C22 C23 168.5(4)
C16 O2 C22 C20 42.9(5)
C26 O1 C22 O2 -61.5(5)
C26 O1 C22 C23 58.3(5)
C26 O1 C22 C20 -172.3(4)
C17 C20 C22 O2 -35.4(5)
C21 C20 C22 O2 -162.5(5)
C17 C20 C22 O1 80.1(4)
C21 C20 C22 O1 -47.0(6)
C17 C20 C22 C23 -154.6(4)
C21 C20 C22 C23 78.2(7)
O2 C22 C23 C24 66.1(5)
O1 C22 C23 C24 -54.5(6)
C20 C22 C23 C24 -177.6(4)
C22 C23 C24 C25 52.6(6)
C23 C24 C25 C26 -51.9(7)
C23 C24 C25 C27 -174.5(5)
C22 O1 C26 C25 -59.8(5)
C27 C25 C26 O1 177.8(5)
C24 C25 C26 O1 55.6(6)

loop_
_cod_related_entry_id
_cod_related_entry_database
_cod_related_entry_code
1 ChemSpider 21180549
